data_1506890
loop_
_publ_author_name
'Nicolas, Yohann'
'Blanchard, Philippe'
'Levillain, Eric'
'Allain, Magali'
'Mercier, Nicolas'
'Roncali, Jean'

_publ_contact_author
;
;
_publ_section_title
;
 Planarized star-shaped oligothiophenes with enhanced pi-electron
 delocalization.
;
_journal_issue 2
_journal_name_full 'Organic letters'
_journal_page_first 273
_journal_page_last 276
_journal_paper_doi 10.1021/ol0362764
_journal_volume 6
_journal_year 2004
_chemical_compound_source 'synthesis as described'
_chemical_formula_moiety 'C12 H10 S3'
_chemical_formula_sum 'C12 H10 S3'
_chemical_formula_weight 250.38
_chemical_name_systematic
;
 ?
;
_space_group_IT_number 14
_symmetry_cell_setting monoclinic
_symmetry_Int_Tables_number 14
_symmetry_space_group_name_Hall '-P 2yn'
_symmetry_space_group_name_H-M 'P 1 21/n 1'
_atom_sites_solution_hydrogens geom
_atom_sites_solution_primary direct
_atom_sites_solution_secondary difmap
_audit_conform_dict_location ftp://ftp.iucr.org/pub/cif_core.dic
_audit_conform_dict_name cif_core.dic
_audit_conform_dict_version 2.2
_audit_creation_date 2003-10-24T12:38:32-00:00
_audit_creation_method 'WinGX routine CIF_UPDATE'
_cell_angle_alpha 90
_cell_angle_beta 112.220(10)
_cell_angle_gamma 90
_cell_formula_units_Z 4
_cell_length_a 8.8733(8)
_cell_length_b 11.5020(10)
_cell_length_c 11.5020(10)
_cell_measurement_reflns_used 0
_cell_measurement_temperature 293(2)
_cell_measurement_theta_max 0
_cell_measurement_theta_min 0
_cell_measurement_wavelength 0.71073
_cell_volume 1086.73(18)
_computing_cell_refinement 'CAD4 Express (Enraf Nonius, 1994)'
_computing_data_collection 'CAD4 Express (Enraf Nonius, 1994)'
_computing_data_reduction 'XCAD4 (Harms & Wocadlo, 1995)'
_computing_molecular_graphics 'Ortep-3 for Windows (Farrugia, 1997)'
_computing_publication_material 'WinGX publication routines (Farrugia, 1999)'
_computing_structure_refinement 'SHELXL-97 (Sheldrick, 1997)'
_computing_structure_solution 'SHELXS-97 (Sheldrick, 1997)'
_diffrn_ambient_temperature 293(2)
_diffrn_detector 'scintillation LiI'
_diffrn_detector_dtime 1.195
_diffrn_measured_fraction_theta_full 0.994
_diffrn_measured_fraction_theta_max 0.994
_diffrn_measurement_device '\k-geometry diffractometer'
_diffrn_measurement_device_type 'Enraf Nonius CAD4'
_diffrn_measurement_method 'non-profiled omega/2theta scans'
_diffrn_orient_matrix_type
;
  x-axis points to radiation source
  the matrix is specified in reciprocal space
;
_diffrn_orient_matrix_UB_11 0.007424
_diffrn_orient_matrix_UB_12 0.085482
_diffrn_orient_matrix_UB_13 0.017337
_diffrn_orient_matrix_UB_21 -0.11211
_diffrn_orient_matrix_UB_22 -0.001082
_diffrn_orient_matrix_UB_23 0.001192
_diffrn_orient_matrix_UB_31 0.046858
_diffrn_orient_matrix_UB_32 -0.015921
_diffrn_orient_matrix_UB_33 0.092235
_diffrn_radiation_monochromator graphite
_diffrn_radiation_probe x-ray
_diffrn_radiation_type MoK\a
_diffrn_radiation_wavelength 0.71073
_diffrn_reflns_av_R_equivalents 0.04
_diffrn_reflns_av_unetI/netI 0.0191
_diffrn_reflns_limit_h_max 9
_diffrn_reflns_limit_h_min -10
_diffrn_reflns_limit_k_max 0
_diffrn_reflns_limit_k_min -13
_diffrn_reflns_limit_l_max 13
_diffrn_reflns_limit_l_min 0
_diffrn_reflns_number 2003
_diffrn_reflns_theta_full 24.97
_diffrn_reflns_theta_max 24.97
_diffrn_reflns_theta_min 2.61
_diffrn_source 'Enraf Nonius FR590'
_diffrn_standards_decay_% 2
_diffrn_standards_interval_time 120
_diffrn_standards_number 3
_exptl_absorpt_coefficient_mu 0.641
_exptl_absorpt_correction_T_max 0.8041
_exptl_absorpt_correction_T_min 0.418
_exptl_absorpt_correction_type refdelf
_exptl_absorpt_process_details
;
        Sheldrick, G.M. (anon) SHELX97 Release 97-2 (1998)
        I/sigma threshold for reflections     =   5.000
        Delta(U)/lambda**2                    =   0.000
        Highest even order spherical harmonic =       6
        Highest odd  order spherical harmonic =       3
;
_exptl_crystal_colour colorless
_exptl_crystal_density_diffrn 1.53
_exptl_crystal_density_method 'not measured'
_exptl_crystal_description prism
_exptl_crystal_F_000 520
_exptl_crystal_size_max 0.18
_exptl_crystal_size_mid 0.12
_exptl_crystal_size_min 0.07
_refine_diff_density_max 0.759
_refine_diff_density_min -0.385
_refine_diff_density_rms 0.074
_refine_ls_extinction_coef 0.018(7)
_refine_ls_extinction_expression Fc^*^=kFc[1+0.001xFc^2^\l^3^/sin(2\q)]^-1/4^
_refine_ls_extinction_method SHELXL
_refine_ls_goodness_of_fit_ref 1.051
_refine_ls_hydrogen_treatment mixed
_refine_ls_matrix_type full
_refine_ls_number_parameters 137
_refine_ls_number_reflns 1907
_refine_ls_number_restraints 0
_refine_ls_restrained_S_all 1.051
_refine_ls_R_factor_all 0.0803
_refine_ls_R_factor_gt 0.0652
_refine_ls_shift/su_max 0
_refine_ls_shift/su_mean 0
_refine_ls_structure_factor_coef Fsqd
_refine_ls_weighting_details 'calc w=1/[\s^2^(Fo^2^)+(0.1041P)^2^+1.5136P] where P=(Fo^2^+2Fc^2^)/3'
_refine_ls_weighting_scheme calc
_refine_ls_wR_factor_gt 0.1782
_refine_ls_wR_factor_ref 0.1922
_reflns_number_gt 1537
_reflns_number_total 1907
_reflns_threshold_expression >2sigma(I)
_cod_data_source_file ol0362764si20031121_012009.cif
_cod_data_source_block cad4
_cod_original_cell_volume 1086.73(17)
_cod_original_sg_symbol_H-M 'P 21/n'
_cod_database_code 1506890
_exptl_absorpt_factor_mur 0.054
_diffrn_standards_decay_corr_max 1.028
_diffrn_standards_decay_corr_min 0.989

loop_
_symmetry_equiv_pos_as_xyz
'x, y, z'
'-x+1/2, y+1/2, -z+1/2'
'-x, -y, -z'
'x-1/2, -y-1/2, z-1/2'

loop_
_atom_site_label
_atom_site_type_symbol
_atom_site_fract_x
_atom_site_fract_y
_atom_site_fract_z
_atom_site_U_iso_or_equiv
_atom_site_adp_type
_atom_site_occupancy
_atom_site_symmetry_multiplicity
_atom_site_calc_flag
_atom_site_refinement_flags
S1 S -0.35704(14) 0.55416(12) 0.43694(12) 0.0717(5) Uani 1 1 d .
S2 S 0.15745(16) 0.82438(10) 0.48635(13) 0.0756(5) Uani 1 1 d .
S3 S 0.0235(2) 0.44947(12) 0.18149(13) 0.0803(5) Uani 1 1 d .
C5 C -0.0327(5) 0.5324(3) 0.2858(3) 0.0511(10) Uani 1 1 d .
C2 C -0.0847(5) 0.6854(3) 0.4537(3) 0.0472(9) Uani 1 1 d .
C6 C -0.1610(5) 0.5121(3) 0.3236(3) 0.0491(9) Uani 1 1 d .
C3 C 0.0442(5) 0.7029(3) 0.4142(4) 0.0498(10) Uani 1 1 d .
C1 C -0.1864(4) 0.5904(3) 0.4051(3) 0.0483(9) Uani 1 1 d .
C7 C -0.2815(6) 0.4181(4) 0.2901(4) 0.0640(12) Uani 1 1 d .
H7 H -0.2837 0.355 0.2388 0.077 Uiso 1 1 calc R
C4 C 0.0716(5) 0.6275(4) 0.3274(4) 0.0535(10) Uani 1 1 d .
C9 C -0.0880(6) 0.7747(4) 0.5426(4) 0.0680(12) Uani 1 1 d .
H9 H -0.1651 0.7809 0.5789 0.082 Uiso 1 1 calc R
C8 C -0.3864(6) 0.4373(5) 0.3445(5) 0.0753(14) Uani 1 1 d .
H8 H -0.4737 0.3874 0.3318 0.09 Uiso 1 1 calc R
C12 C 0.1714(7) 0.5382(5) 0.1967(5) 0.0763(14) Uani 1 1 d .
H12 H 0.2406 0.5248 0.1542 0.092 Uiso 1 1 calc R
C10 C 0.0394(7) 0.8471(4) 0.5636(4) 0.0792(16) Uani 1 1 d .
H10 H 0.0593 0.9081 0.6205 0.095 Uiso 1 1 calc R
C11 C 0.1929(6) 0.6321(5) 0.2721(5) 0.0772(15) Uani 1 1 d .
H11 H 0.2717 0.6894 0.2858 0.093 Uiso 1 1 calc R

loop_
_atom_site_aniso_label
_atom_site_aniso_U_11
_atom_site_aniso_U_22
_atom_site_aniso_U_33
_atom_site_aniso_U_23
_atom_site_aniso_U_13
_atom_site_aniso_U_12
S1 0.0520(7) 0.0891(9) 0.0746(8) 0.0117(6) 0.0246(6) -0.0055(6)
S2 0.0760(8) 0.0516(7) 0.0769(9) 0.0001(5) 0.0039(6) -0.0186(5)
S3 0.1063(11) 0.0708(9) 0.0723(9) -0.0074(6) 0.0436(8) 0.0132(7)
C5 0.066(2) 0.045(2) 0.0363(18) 0.0036(15) 0.0120(17) 0.0163(18)
C2 0.058(2) 0.0431(19) 0.0325(17) 0.0038(14) 0.0081(16) 0.0110(17)
C6 0.048(2) 0.0398(19) 0.0419(19) 0.0076(16) -0.0025(16) -0.0019(16)
C3 0.049(2) 0.0369(18) 0.047(2) 0.0074(15) -0.0008(17) -0.0062(15)
C1 0.0397(18) 0.054(2) 0.047(2) 0.0152(17) 0.0118(16) 0.0054(16)
C7 0.062(3) 0.051(2) 0.054(2) 0.0054(19) -0.007(2) -0.014(2)
C4 0.046(2) 0.059(2) 0.054(2) 0.0188(19) 0.0165(17) 0.0094(18)
C9 0.090(3) 0.061(3) 0.047(2) -0.007(2) 0.018(2) 0.014(2)
C8 0.047(2) 0.106(4) 0.058(3) 0.015(3) 0.002(2) -0.011(2)
C12 0.090(4) 0.085(3) 0.063(3) -0.002(2) 0.039(3) 0.029(3)
C10 0.114(4) 0.054(3) 0.042(2) -0.0060(19) -0.003(2) -0.024(3)
C11 0.064(3) 0.088(4) 0.086(3) 0.027(3) 0.037(3) 0.006(3)

loop_
_atom_type_symbol
_atom_type_description
_atom_type_scat_dispersion_real
_atom_type_scat_dispersion_imag
_atom_type_scat_source
C C 0.0033 0.0016 'International Tables Vol C Tables 4.2.6.8 and 6.1.1.4'
H H 0 0 'International Tables Vol C Tables 4.2.6.8 and 6.1.1.4'
S S 0.1246 0.1234 'International Tables Vol C Tables 4.2.6.8 and 6.1.1.4'

loop_
_geom_angle_atom_site_label_1
_geom_angle_atom_site_label_2
_geom_angle_atom_site_label_3
_geom_angle
C8 S1 C1 89.8(2)
C10 S2 C3 90.8(2)
C12 S3 C5 90.7(2)
C6 C5 C4 122.9(4)
C6 C5 S3 127.3(3)
C4 C5 S3 109.8(3)
C1 C2 C3 117.9(3)
C1 C2 C9 130.8(4)
C3 C2 C9 111.3(4)
C1 C6 C5 118.0(3)
C1 C6 C7 111.7(4)
C5 C6 C7 130.3(4)
C2 C3 C4 121.6(3)
C2 C3 S2 110.9(3)
C4 C3 S2 127.5(3)
C6 C1 C2 122.5(4)
C6 C1 S1 111.5(3)
C2 C1 S1 126.0(3)
C8 C7 C6 109.0(4)
C5 C4 C3 117.0(4)
C5 C4 C11 112.7(4)
C3 C4 C11 130.2(4)
C10 C9 C2 108.8(5)
C7 C8 S1 117.8(4)
C11 C12 S3 119.0(4)
C9 C10 S2 118.1(4)
C12 C11 C4 107.8(5)

loop_
_geom_bond_atom_site_label_1
_geom_bond_atom_site_label_2
_geom_bond_distance
S1 C8 1.673(6)
S1 C1 1.737(4)
S2 C10 1.631(7)
S2 C3 1.738(4)
S3 C12 1.619(6)
S3 C5 1.747(4)
C5 C6 1.383(6)
C5 C4 1.396(6)
C2 C1 1.393(6)
C2 C3 1.396(6)
C2 C9 1.457(5)
C6 C1 1.378(6)
C6 C7 1.466(5)
C3 C4 1.411(6)
C7 C8 1.322(7)
C4 C11 1.443(6)
C9 C10 1.350(7)
C12 C11 1.354(8)

loop_
_cod_related_entry_id
_cod_related_entry_database
_cod_related_entry_code
1 ChemSpider 21157386
